data_7018430
loop_
_publ_author_name
'Peresypkina, Eugenia V.'
'Vostrikova, Kira E.'

_publ_section_title
;
 2[Mn(acacen)](+) + 1[Fe(CN)(5)NO](-) polynuclear heterobimetallic
 coordination compounds of different dimensionality in the solid state.
;
_journal_issue 14
_journal_name_full 'Dalton transactions (Cambridge, England : 2003)'
_journal_page_first 4100
_journal_page_last 4106
_journal_paper_doi 10.1039/c2dt11983h
_journal_volume 41
_journal_year 2012
_chemical_formula_moiety 'C29 H40 Fe Mn2 N10 O7, C2 H5 OH'
_chemical_formula_structural '[Fe (C N)5 (N O)] (Mn (C12 H18 N2 O2) (H2 O))2] * C2 H5 O H'
_chemical_formula_sum 'C31 H46 Fe Mn2 N10 O8'
_chemical_formula_weight 852.51
_chemical_name_systematic
;
?
;
_space_group_IT_number 15
_symmetry_cell_setting monoclinic
_symmetry_space_group_name_Hall '-C 2yc'
_symmetry_space_group_name_H-M 'C 1 2/c 1'
_atom_sites_solution_hydrogens geom
_atom_sites_solution_primary direct
_atom_sites_solution_secondary difmap
_audit_creation_method SHELXL-97
_cell_angle_alpha 90.00
_cell_angle_beta 92.3120(10)
_cell_angle_gamma 90.00
_cell_formula_units_Z 4
_cell_length_a 19.0620(5)
_cell_length_b 14.5264(4)
_cell_length_c 14.3781(3)
_cell_measurement_reflns_used 6895
_cell_measurement_temperature 100.0(2)
_cell_measurement_theta_max 30.9337
_cell_measurement_theta_min 3.1428
_cell_volume 3978.09(17)
_computing_cell_refinement 'Apex2 V.1.27 (Bruker, 2005)'
_computing_data_collection 'Apex2 V.1.27 (Bruker, 2005)'
_computing_data_reduction 'Apex2 V.1.27 (Bruker, 2005)'
_computing_molecular_graphics 'SHELXTL V6.22 (Bruker, 2000-2005)'
_computing_publication_material 'local programs'
_computing_structure_refinement 'SHELXL-97 (Sheldrick, 1997)'
_computing_structure_solution 'SHELXS-97 (Sheldrick, 1990)'
_diffrn_ambient_temperature 100.0(2)
_diffrn_detector_area_resol_mean 25
_diffrn_measured_fraction_theta_full 0.986
_diffrn_measured_fraction_theta_max 0.832
_diffrn_measurement_device_type 'Bruker X8Apex CCD detector'
_diffrn_measurement_method 'combined omega- and phi-scans'
_diffrn_radiation_monochromator graphite
_diffrn_radiation_source 'fine-focus sealed tube'
_diffrn_radiation_type MoK\a
_diffrn_radiation_wavelength 0.71073
_diffrn_reflns_av_R_equivalents 0.0310
_diffrn_reflns_av_sigmaI/netI 0.0383
_diffrn_reflns_limit_h_max 27
_diffrn_reflns_limit_h_min -27
_diffrn_reflns_limit_k_max 20
_diffrn_reflns_limit_k_min -21
_diffrn_reflns_limit_l_max 19
_diffrn_reflns_limit_l_min -13
_diffrn_reflns_number 18426
_diffrn_reflns_theta_full 25.00
_diffrn_reflns_theta_max 31.54
_diffrn_reflns_theta_min 1.76
_diffrn_standards_decay_% 0
_diffrn_standards_interval_count 0
_diffrn_standards_interval_time 0
_diffrn_standards_number 0
_exptl_absorpt_coefficient_mu 1.043
_exptl_absorpt_correction_T_max 1
_exptl_absorpt_correction_T_min 0.875585
_exptl_absorpt_correction_type empirical
_exptl_absorpt_process_details 'based on intensities (SADABS, Bruker, 2005)'
_exptl_crystal_colour brown
_exptl_crystal_density_diffrn 1.423
_exptl_crystal_density_meas ?
_exptl_crystal_density_method 'not measured'
_exptl_crystal_description lath
_exptl_crystal_F_000 1768
_exptl_crystal_size_max 0.49
_exptl_crystal_size_mid 0.41
_exptl_crystal_size_min 0.13
_refine_diff_density_max 0.901
_refine_diff_density_min -0.750
_refine_diff_density_rms 0.095
_refine_ls_extinction_method none
_refine_ls_goodness_of_fit_ref 1.276
_refine_ls_hydrogen_treatment mixed
_refine_ls_matrix_type full
_refine_ls_number_parameters 250
_refine_ls_number_reflns 5529
_refine_ls_number_restraints 0
_refine_ls_restrained_S_all 1.276
_refine_ls_R_factor_all 0.0728
_refine_ls_R_factor_gt 0.0654
_refine_ls_shift/su_max 0.000
_refine_ls_shift/su_mean 0.000
_refine_ls_structure_factor_coef Fsqd
_refine_ls_weighting_details 'calc w=1/[\s^2^(Fo^2^)+(0.0286P)^2^+17.8008P] where P=(Fo^2^+2Fc^2^)/3'
_refine_ls_weighting_scheme calc
_refine_ls_wR_factor_gt 0.1234
_refine_ls_wR_factor_ref 0.1263
_reflns_number_gt 5037
_reflns_number_total 5529
_reflns_threshold_expression >2sigma(I)
_cod_data_source_file c2dt11983h.txt
_cod_data_source_block compound_2
_cod_depositor_comments
;
The following automatic conversions were performed:

'_exptl_crystal_density_meas' value 'none' was changed to '?' - the
value is perceived as not measured.

Automatic conversion script
Id: cif_fix_values 3008 2015-01-20 13:52:24Z robertas 
;
_cod_original_sg_symbol_H-M C2/c
_cod_database_code 7018430

loop_
_symmetry_equiv_pos_as_xyz
'x, y, z'
'-x, y, -z+1/2'
'x+1/2, y+1/2, z'
'-x+1/2, y+1/2, -z+1/2'
'-x, -y, -z'
'x, -y, z-1/2'
'-x+1/2, -y+1/2, -z'
'x+1/2, -y+1/2, z-1/2'

loop_
_atom_site_label
_atom_site_type_symbol
_atom_site_fract_x
_atom_site_fract_y
_atom_site_fract_z
_atom_site_U_iso_or_equiv
_atom_site_adp_type
_atom_site_occupancy
_atom_site_symmetry_multiplicity
_atom_site_calc_flag
_atom_site_refinement_flags
Mn1 Mn 0.69348(2) 0.09712(3) 0.04774(3) 0.00829(10) Uani 1 1 d .
O3 O 0.68664(12) 0.24285(14) 0.10226(15) 0.0138(4) Uani 1 1 d .
H31 H 0.704(2) 0.250(2) 0.153(3) 0.017 Uiso 1 1 d .
H32 H 0.6954(19) 0.282(3) 0.072(3) 0.017 Uiso 1 1 d .
N1 N 0.71665(12) 0.05001(16) 0.17442(15) 0.0117(4) Uani 1 1 d .
N2 N 0.59566(12) 0.08055(15) 0.08423(16) 0.0121(4) Uani 1 1 d .
C1 C 0.91108(15) 0.0728(2) 0.0164(2) 0.0193(6) Uani 1 1 d .
H1A H 0.9214 0.1367 -0.0001 0.029 Uiso 1 1 calc R
H1B H 0.9073 0.0354 -0.0403 0.029 Uiso 1 1 calc R
H1C H 0.9489 0.0487 0.0576 0.029 Uiso 1 1 calc R
C2 C 0.84288(14) 0.06902(19) 0.06525(18) 0.0120(5) Uani 1 1 d .
C3 C 0.83846(15) 0.0256(2) 0.14903(19) 0.0159(6) Uani 1 1 d .
H3A H 0.8796 -0.0049 0.1725 0.019 Uiso 1 1 calc R
C4 C 0.77821(16) 0.0213(2) 0.20494(19) 0.0144(5) Uani 1 1 d .
C5 C 0.78915(17) -0.0160(2) 0.3021(2) 0.0218(7) Uani 1 1 d .
H5A H 0.7562 -0.0667 0.3116 0.033 Uiso 1 1 calc R
H5B H 0.7809 0.0330 0.3473 0.033 Uiso 1 1 calc R
H5C H 0.8374 -0.0386 0.3109 0.033 Uiso 1 1 calc R
C6 C 0.65477(15) 0.0484(2) 0.23279(19) 0.0161(6) Uani 1 1 d .
H6A H 0.6485 0.1091 0.2626 0.019 Uiso 1 1 calc R
H6B H 0.6609 0.0013 0.2822 0.019 Uiso 1 1 calc R
C7 C 0.59137(15) 0.0255(2) 0.1697(2) 0.0173(6) Uani 1 1 d .
H7A H 0.5911 -0.0409 0.1543 0.021 Uiso 1 1 calc R
H7B H 0.5476 0.0402 0.2014 0.021 Uiso 1 1 calc R
C8 C 0.46809(16) 0.1035(3) 0.0793(3) 0.0303(8) Uani 1 1 d .
H8A H 0.4588 0.0378 0.0884 0.045 Uiso 1 1 calc R
H8B H 0.4326 0.1293 0.0355 0.045 Uiso 1 1 calc R
H8C H 0.4662 0.1356 0.1391 0.045 Uiso 1 1 calc R
C9 C 0.54004(15) 0.1154(2) 0.0408(2) 0.0176(6) Uani 1 1 d .
C10 C 0.54373(16) 0.1642(2) -0.0445(2) 0.0233(7) Uani 1 1 d .
H10A H 0.5017 0.1923 -0.0684 0.028 Uiso 1 1 calc R
C11 C 0.60269(16) 0.17444(19) -0.0956(2) 0.0164(6) Uani 1 1 d .
C12 C 0.59960(19) 0.2236(2) -0.1876(2) 0.0250(7) Uani 1 1 d .
H12A H 0.6347 0.2729 -0.1867 0.038 Uiso 1 1 calc R
H12B H 0.5527 0.2501 -0.1987 0.038 Uiso 1 1 calc R
H12C H 0.6093 0.1799 -0.2374 0.038 Uiso 1 1 calc R
O1 O 0.79055(10) 0.11160(13) 0.02144(13) 0.0124(4) Uani 1 1 d .
O2 O 0.66464(11) 0.14266(14) -0.07167(13) 0.0137(4) Uani 1 1 d .
Fe1 Fe 0.76135(7) -0.2459(2) 0.0007(2) 0.0089(3) Uani 0.50 1 d P
N21 N 0.69791(12) -0.05026(16) -0.00348(16) 0.0134(5) Uani 1 1 d .
C21 C 0.71672(14) -0.12530(19) -0.00278(18) 0.0115(5) Uani 1 1 d .
C31 C 0.6654(5) -0.2911(7) 0.0191(6) 0.0161(8) Uiso 0.50 1 d P
N31 N 0.6089(4) -0.3185(5) 0.0343(5) 0.0282(9) Uiso 0.50 1 d P
N51 N 0.8411(4) -0.2057(6) -0.0037(5) 0.0161(8) Uiso 0.50 1 d P
O51 O 0.8961(3) -0.1770(4) -0.0041(4) 0.0282(9) Uiso 0.50 1 d P
C41 C 0.76063(18) -0.2429(2) 0.1338(2) 0.0192(6) Uani 1 1 d .
N41 N 0.76679(19) -0.2388(2) 0.21331(19) 0.0315(7) Uani 1 1 d .
O1S O 0.5510(3) 0.2479(4) 0.1988(5) 0.0442(15) Uani 0.50 1 d P
C1S C 0.5352(3) 0.3304(4) 0.2295(5) 0.081(2) Uani 1 1 d .

loop_
_atom_site_aniso_label
_atom_site_aniso_U_11
_atom_site_aniso_U_22
_atom_site_aniso_U_33
_atom_site_aniso_U_23
_atom_site_aniso_U_13
_atom_site_aniso_U_12
Mn1 0.00903(18) 0.00896(18) 0.00697(18) 0.00126(14) 0.00127(13) 0.00150(15)
O3 0.0212(11) 0.0107(9) 0.0095(9) 0.0016(7) -0.0002(8) -0.0011(8)
N1 0.0138(11) 0.0125(11) 0.0090(10) 0.0012(8) 0.0028(8) 0.0006(9)
N2 0.0128(11) 0.0105(11) 0.0130(11) -0.0004(8) 0.0019(9) -0.0014(9)
C1 0.0137(14) 0.0267(16) 0.0177(14) 0.0005(12) 0.0018(11) 0.0022(12)
C2 0.0119(12) 0.0138(12) 0.0102(12) -0.0028(9) 0.0008(10) 0.0006(10)
C3 0.0144(13) 0.0217(14) 0.0114(13) 0.0031(10) -0.0015(10) 0.0061(11)
C4 0.0205(14) 0.0152(13) 0.0074(12) -0.0006(10) -0.0002(10) 0.0020(11)
C5 0.0230(16) 0.0320(17) 0.0102(13) 0.0073(12) -0.0003(11) 0.0086(13)
C6 0.0166(14) 0.0213(14) 0.0106(13) 0.0029(10) 0.0049(10) 0.0010(11)
C7 0.0158(14) 0.0205(14) 0.0161(14) 0.0033(11) 0.0059(11) -0.0017(11)
C8 0.0103(14) 0.0357(19) 0.045(2) 0.0110(17) 0.0012(14) 0.0003(14)
C9 0.0114(13) 0.0148(14) 0.0267(16) 0.0010(11) 0.0003(11) -0.0006(11)
C10 0.0123(14) 0.0260(16) 0.0312(18) 0.0099(13) -0.0062(12) 0.0014(12)
C11 0.0214(15) 0.0104(12) 0.0167(14) 0.0001(10) -0.0070(11) -0.0011(11)
C12 0.0308(18) 0.0246(16) 0.0188(16) 0.0071(12) -0.0104(13) 0.0003(14)
O1 0.0131(9) 0.0126(9) 0.0116(9) 0.0023(7) 0.0009(7) 0.0011(7)
O2 0.0177(10) 0.0156(10) 0.0076(9) 0.0003(7) -0.0001(7) 0.0042(8)
Fe1 0.0124(11) 0.0081(5) 0.0061(3) -0.0006(3) 0.0000(9) 0.0024(8)
N21 0.0131(11) 0.0131(11) 0.0140(11) -0.0014(9) 0.0015(9) 0.0011(9)
C21 0.0131(12) 0.0136(12) 0.0078(12) 0.0006(9) 0.0009(9) -0.0009(10)
C41 0.0332(18) 0.0112(13) 0.0133(14) 0.0014(10) -0.0004(12) 0.0079(12)
N41 0.056(2) 0.0258(15) 0.0125(14) 0.0000(11) -0.0027(13) 0.0104(14)
O1S 0.031(3) 0.032(3) 0.072(4) -0.012(3) 0.030(3) -0.003(2)
C1S 0.080(4) 0.040(3) 0.127(6) -0.018(3) 0.072(4) -0.016(3)

loop_
_atom_type_symbol
_atom_type_description
_atom_type_scat_dispersion_real
_atom_type_scat_dispersion_imag
_atom_type_scat_source
C C 0.0033 0.0016 'International Tables Vol C Tables 4.2.6.8 and 6.1.1.4'
H H 0.0000 0.0000 'International Tables Vol C Tables 4.2.6.8 and 6.1.1.4'
N N 0.0061 0.0033 'International Tables Vol C Tables 4.2.6.8 and 6.1.1.4'
O O 0.0106 0.0060 'International Tables Vol C Tables 4.2.6.8 and 6.1.1.4'
Mn Mn 0.3368 0.7283 'International Tables Vol C Tables 4.2.6.8 and 6.1.1.4'
Fe Fe 0.3463 0.8444 'International Tables Vol C Tables 4.2.6.8 and 6.1.1.4'

loop_
_geom_angle_atom_site_label_1
_geom_angle_atom_site_label_2
_geom_angle_atom_site_label_3
_geom_angle
_geom_angle_site_symmetry_1
_geom_angle_site_symmetry_3
O2 Mn1 O1 91.72(8) . .
O2 Mn1 N2 92.33(9) . .
O1 Mn1 N2 175.88(9) . .
O2 Mn1 N1 176.05(9) . .
O1 Mn1 N1 92.19(9) . .
N2 Mn1 N1 83.75(10) . .
O2 Mn1 O3 88.21(8) . .
O1 Mn1 O3 92.03(8) . .
N2 Mn1 O3 87.35(9) . .
N1 Mn1 O3 91.06(9) . .
O2 Mn1 N21 92.77(9) . .
O1 Mn1 N21 89.46(8) . .
N2 Mn1 N21 91.10(9) . .
N1 Mn1 N21 87.85(9) . .
O3 Mn1 N21 178.19(8) . .
Mn1 O3 H31 114(3) . .
Mn1 O3 H32 120(3) . .
H31 O3 H32 111(4) . .
C4 N1 C6 122.2(2) . .
C4 N1 Mn1 125.77(19) . .
C6 N1 Mn1 112.05(18) . .
C9 N2 C7 122.5(2) . .
C9 N2 Mn1 125.5(2) . .
C7 N2 Mn1 111.93(18) . .
C2 C1 H1A 109.5 . .
C2 C1 H1B 109.5 . .
H1A C1 H1B 109.5 . .
C2 C1 H1C 109.5 . .
H1A C1 H1C 109.5 . .
H1B C1 H1C 109.5 . .
O1 C2 C3 124.6(3) . .
O1 C2 C1 114.4(2) . .
C3 C2 C1 121.0(3) . .
C2 C3 C4 126.6(3) . .
C2 C3 H3A 116.7 . .
C4 C3 H3A 116.7 . .
N1 C4 C3 121.9(3) . .
N1 C4 C5 121.1(3) . .
C3 C4 C5 117.0(3) . .
C4 C5 H5A 109.5 . .
C4 C5 H5B 109.5 . .
H5A C5 H5B 109.5 . .
C4 C5 H5C 109.5 . .
H5A C5 H5C 109.5 . .
H5B C5 H5C 109.5 . .
N1 C6 C7 107.4(2) . .
N1 C6 H6A 110.2 . .
C7 C6 H6A 110.2 . .
N1 C6 H6B 110.2 . .
C7 C6 H6B 110.2 . .
H6A C6 H6B 108.5 . .
N2 C7 C6 108.1(2) . .
N2 C7 H7A 110.1 . .
C6 C7 H7A 110.1 . .
N2 C7 H7B 110.1 . .
C6 C7 H7B 110.1 . .
H7A C7 H7B 108.4 . .
C9 C8 H8A 109.5 . .
C9 C8 H8B 109.5 . .
H8A C8 H8B 109.5 . .
C9 C8 H8C 109.5 . .
H8A C8 H8C 109.5 . .
H8B C8 H8C 109.5 . .
N2 C9 C10 122.5(3) . .
N2 C9 C8 120.7(3) . .
C10 C9 C8 116.8(3) . .
C11 C10 C9 125.8(3) . .
C11 C10 H10A 117.1 . .
C9 C10 H10A 117.1 . .
O2 C11 C10 124.9(3) . .
O2 C11 C12 113.9(3) . .
C10 C11 C12 121.2(3) . .
C11 C12 H12A 109.5 . .
C11 C12 H12B 109.5 . .
H12A C12 H12B 109.5 . .
C11 C12 H12C 109.5 . .
H12A C12 H12C 109.5 . .
H12B C12 H12C 109.5 . .
C2 O1 Mn1 125.10(17) . .
C11 O2 Mn1 126.10(19) . .
Fe1 Fe1 C31 165.5(10) 7_645 7_645
Fe1 Fe1 N51 172.5(10) 7_645 .
C31 Fe1 N51 8.5(5) 7_645 .
Fe1 Fe1 C41 90.5(8) 7_645 .
C31 Fe1 C41 102.8(4) 7_645 .
N51 Fe1 C41 94.3(3) . .
Fe1 Fe1 C21 87.2(8) 7_645 7_645
C31 Fe1 C21 98.4(4) 7_645 7_645
N51 Fe1 C21 98.5(3) . 7_645
C41 Fe1 C21 91.01(18) . 7_645
Fe1 Fe1 C21 79.5(8) 7_645 .
C31 Fe1 C21 94.6(4) 7_645 .
N51 Fe1 C21 94.8(3) . .
C41 Fe1 C21 89.11(17) . .
C21 Fe1 C21 166.70(7) 7_645 .
Fe1 Fe1 C41 76.4(8) 7_645 7_645
C31 Fe1 C41 90.3(4) 7_645 7_645
N51 Fe1 C41 98.8(3) . 7_645
C41 Fe1 C41 166.84(7) . 7_645
C21 Fe1 C41 88.38(17) 7_645 7_645
C21 Fe1 C41 88.49(17) . 7_645
Fe1 Fe1 C31 11.2(8) 7_645 .
C31 Fe1 C31 176.7(2) 7_645 .
N51 Fe1 C31 174.4(5) . .
C41 Fe1 C31 80.2(3) . .
C21 Fe1 C31 82.8(3) 7_645 .
C21 Fe1 C31 84.1(3) . .
C41 Fe1 C31 86.7(3) 7_645 .
Fe1 Fe1 N51 5.9(8) 7_645 7_645
C31 Fe1 N51 170.4(5) 7_645 7_645
N51 Fe1 N51 178.4(2) . 7_645
C41 Fe1 N51 86.7(2) . 7_645
C21 Fe1 N51 82.7(3) 7_645 7_645
C21 Fe1 N51 84.0(2) . 7_645
C41 Fe1 N51 80.1(2) 7_645 7_645
C31 Fe1 N51 6.5(4) . 7_645
C21 N21 Mn1 155.5(2) . .
N21 C21 Fe1 174.4(3) . 7_645
N21 C21 Fe1 172.3(3) . .
Fe1 C21 Fe1 13.30(7) 7_645 .
N51 C31 N31 72(4) 7_645 .
N51 C31 O51 51(4) 7_645 7_645
N31 C31 O51 20.5(4) . 7_645
N51 C31 Fe1 108(4) 7_645 7_645
N31 C31 Fe1 179.2(9) . 7_645
O51 C31 Fe1 159.5(7) 7_645 7_645
N51 C31 Fe1 111(4) 7_645 .
N31 C31 Fe1 177.0(7) . .
O51 C31 Fe1 162.5(7) 7_645 .
Fe1 C31 Fe1 3.3(2) 7_645 .
O51 N31 N51 79.5(15) 7_645 7_645
O51 N31 C31 91.9(16) 7_645 .
N51 N31 C31 12.4(7) 7_645 .
C31 N51 N31 96(4) 7_645 7_645
C31 N51 O51 119(4) 7_645 .
N31 N51 O51 22.8(5) 7_645 .
C31 N51 Fe1 63(4) 7_645 .
N31 N51 Fe1 159.1(7) 7_645 .
O51 N51 Fe1 178.0(7) . .
C31 N51 Fe1 62(4) 7_645 7_645
N31 N51 Fe1 158.1(7) 7_645 7_645
O51 N51 Fe1 178.0(7) . 7_645
Fe1 N51 Fe1 1.6(2) . 7_645
N31 O51 N51 77.7(15) 7_645 .
N31 O51 C31 67.6(15) 7_645 7_645
N51 O51 C31 10.1(7) . 7_645
N41 C41 Fe1 173.5(3) . .
N41 C41 Fe1 173.3(3) . 7_645
Fe1 C41 Fe1 13.16(7) . 7_645
O1S C1S C1S 110.8(4) . 2_655

loop_
_geom_bond_atom_site_label_1
_geom_bond_atom_site_label_2
_geom_bond_distance
_geom_bond_site_symmetry_2
Mn1 O2 1.9004(19) .
Mn1 O1 1.915(2) .
Mn1 N2 1.972(2) .
Mn1 N1 1.979(2) .
Mn1 O3 2.263(2) .
Mn1 N21 2.267(2) .
O3 H31 0.79(4) .
O3 H32 0.75(4) .
N1 C4 1.305(4) .
N1 C6 1.475(3) .
N2 C9 1.311(4) .
N2 C7 1.471(4) .
C1 C2 1.504(4) .
C1 H1A 0.9800 .
C1 H1B 0.9800 .
C1 H1C 0.9800 .
C2 O1 1.313(3) .
C2 C3 1.366(4) .
C3 C4 1.429(4) .
C3 H3A 0.9500 .
C4 C5 1.505(4) .
C5 H5A 0.9800 .
C5 H5B 0.9800 .
C5 H5C 0.9800 .
C6 C7 1.518(4) .
C6 H6A 0.9900 .
C6 H6B 0.9900 .
C7 H7A 0.9900 .
C7 H7B 0.9900 .
C8 C9 1.510(4) .
C8 H8A 0.9800 .
C8 H8B 0.9800 .
C8 H8C 0.9800 .
C9 C10 1.421(4) .
C10 C11 1.376(4) .
C10 H10A 0.9500 .
C11 O2 1.301(4) .
C11 C12 1.501(4) .
C12 H12A 0.9800 .
C12 H12B 0.9800 .
C12 H12C 0.9800 .
Fe1 Fe1 0.448(2) 7_645
Fe1 C31 1.534(9) 7_645
Fe1 N51 1.632(8) .
Fe1 C41 1.914(4) .
Fe1 C21 1.917(4) 7_645
Fe1 C21 1.947(4) .
Fe1 C41 1.969(4) 7_645
Fe1 C31 1.971(10) .
Fe1 N51 2.078(8) 7_645
N21 C21 1.147(4) .
C21 Fe1 1.917(4) 7_645
C31 N51 0.254(14) 7_645
C31 N31 1.176(12) .
C31 O51 1.271(11) 7_645
C31 Fe1 1.534(9) 7_645
N31 O51 0.445(9) 7_645
N31 N51 1.122(11) 7_645
N51 C31 0.254(14) 7_645
N51 N31 1.122(11) 7_645
N51 O51 1.129(9) .
N51 Fe1 2.078(8) 7_645
O51 N31 0.445(9) 7_645
O51 C31 1.271(11) 7_645
C41 N41 1.146(4) .
C41 Fe1 1.969(4) 7_645
O1S C1S 1.318(7) .
C1S C1S 1.489(10) 2_655

loop_
_geom_hbond_atom_site_label_D
_geom_hbond_atom_site_label_H
_geom_hbond_atom_site_label_A
_geom_hbond_distance_DH
_geom_hbond_distance_HA
_geom_hbond_distance_DA
_geom_hbond_angle_DHA
_geom_hbond_site_symmetry_A
O3 H31 N41 0.79(4) 1.99(4) 2.775(4) 172(4) 4_655
O3 H32 O1 0.75(4) 2.06(4) 2.808(3) 174(4) 7_655

loop_
_geom_torsion_atom_site_label_1
_geom_torsion_atom_site_label_2
_geom_torsion_atom_site_label_3
_geom_torsion_atom_site_label_4
_geom_torsion
_geom_torsion_site_symmetry_1
_geom_torsion_site_symmetry_4
O2 Mn1 N1 C4 173.8(12) . .
O1 Mn1 N1 C4 -14.8(2) . .
N2 Mn1 N1 C4 165.9(2) . .
O3 Mn1 N1 C4 -106.9(2) . .
N21 Mn1 N1 C4 74.6(2) . .
O2 Mn1 N1 C6 -4.8(15) . .
O1 Mn1 N1 C6 166.58(19) . .
N2 Mn1 N1 C6 -12.70(19) . .
O3 Mn1 N1 C6 74.51(19) . .
N21 Mn1 N1 C6 -104.04(19) . .
O2 Mn1 N2 C9 -14.3(2) . .
O1 Mn1 N2 C9 155.1(12) . .
N1 Mn1 N2 C9 165.2(3) . .
O3 Mn1 N2 C9 73.8(2) . .
N21 Mn1 N2 C9 -107.1(2) . .
O2 Mn1 N2 C7 167.49(19) . .
O1 Mn1 N2 C7 -23.1(14) . .
N1 Mn1 N2 C7 -13.05(19) . .
O3 Mn1 N2 C7 -104.41(19) . .
N21 Mn1 N2 C7 74.67(19) . .
O1 C2 C3 C4 -2.4(5) . .
C1 C2 C3 C4 176.4(3) . .
C6 N1 C4 C3 -178.1(3) . .
Mn1 N1 C4 C3 3.4(4) . .
C6 N1 C4 C5 0.4(4) . .
Mn1 N1 C4 C5 -178.1(2) . .
C2 C3 C4 N1 9.1(5) . .
C2 C3 C4 C5 -169.5(3) . .
C4 N1 C6 C7 -144.2(3) . .
Mn1 N1 C6 C7 34.5(3) . .
C9 N2 C7 C6 -143.3(3) . .
Mn1 N2 C7 C6 35.0(3) . .
N1 C6 C7 N2 -44.3(3) . .
C7 N2 C9 C10 -176.4(3) . .
Mn1 N2 C9 C10 5.5(4) . .
C7 N2 C9 C8 2.4(4) . .
Mn1 N2 C9 C8 -175.6(2) . .
N2 C9 C10 C11 5.9(5) . .
C8 C9 C10 C11 -173.0(3) . .
C9 C10 C11 O2 -2.0(5) . .
C9 C10 C11 C12 176.8(3) . .
C3 C2 O1 Mn1 -16.3(4) . .
C1 C2 O1 Mn1 164.87(19) . .
O2 Mn1 O1 C2 -159.6(2) . .
N2 Mn1 O1 C2 31.0(14) . .
N1 Mn1 O1 C2 20.9(2) . .
O3 Mn1 O1 C2 112.1(2) . .
N21 Mn1 O1 C2 -66.9(2) . .
C10 C11 O2 Mn1 -13.3(4) . .
C12 C11 O2 Mn1 167.8(2) . .
O1 Mn1 O2 C11 -161.2(2) . .
N2 Mn1 O2 C11 18.0(2) . .
N1 Mn1 O2 C11 10.2(15) . .
O3 Mn1 O2 C11 -69.3(2) . .
N21 Mn1 O2 C11 109.2(2) . .
O2 Mn1 N21 C21 154.5(5) . .
O1 Mn1 N21 C21 62.8(5) . .
N2 Mn1 N21 C21 -113.1(5) . .
N1 Mn1 N21 C21 -29.4(5) . .
O3 Mn1 N21 C21 -83(3) . .
Mn1 N21 C21 Fe1 123(2) . 7_645
Mn1 N21 C21 Fe1 -46(2) . .
Fe1 Fe1 C21 N21 175.2(18) 7_645 .
C31 Fe1 C21 N21 -18(2) 7_645 .
N51 Fe1 C21 N21 -9.6(19) . .
C41 Fe1 C21 N21 84.6(19) . .
C21 Fe1 C21 N21 175.2(18) 7_645 .
C41 Fe1 C21 N21 -108.3(19) 7_645 .
C31 Fe1 C21 N21 164.8(19) . .
N51 Fe1 C21 N21 171.4(19) 7_645 .
C31 Fe1 C21 Fe1 166.6(10) 7_645 7_645
N51 Fe1 C21 Fe1 175.1(10) . 7_645
C41 Fe1 C21 Fe1 -90.6(8) . 7_645
C21 Fe1 C21 Fe1 0.0 7_645 7_645
C41 Fe1 C21 Fe1 76.4(8) 7_645 7_645
C31 Fe1 C21 Fe1 -10.4(8) . 7_645
N51 Fe1 C21 Fe1 -3.8(8) 7_645 7_645
Fe1 Fe1 C31 N51 24(5) 7_645 7_645
C31 Fe1 C31 N51 24(5) 7_645 7_645
N51 Fe1 C31 N51 167(3) . 7_645
C41 Fe1 C31 N51 179(4) . 7_645
C21 Fe1 C31 N51 -89(4) 7_645 7_645
C21 Fe1 C31 N51 89(4) . 7_645
C41 Fe1 C31 N51 0(4) 7_645 7_645
Fe1 Fe1 C31 N31 -167(17) 7_645 .
C31 Fe1 C31 N31 -167(17) 7_645 .
N51 Fe1 C31 N31 -23(20) . .
C41 Fe1 C31 N31 -11(16) . .
C21 Fe1 C31 N31 81(16) 7_645 .
C21 Fe1 C31 N31 -101(16) . .
C41 Fe1 C31 N31 170(16) 7_645 .
N51 Fe1 C31 N31 170(19) 7_645 .
Fe1 Fe1 C31 O51 29(4) 7_645 7_645
C31 Fe1 C31 O51 29(4) 7_645 7_645
N51 Fe1 C31 O51 173(4) . 7_645
C41 Fe1 C31 O51 -176(3) . 7_645
C21 Fe1 C31 O51 -83(2) 7_645 7_645
C21 Fe1 C31 O51 94(2) . 7_645
C41 Fe1 C31 O51 6(2) 7_645 7_645
N51 Fe1 C31 O51 5(2) 7_645 7_645
C31 Fe1 C31 Fe1 0.00(8) 7_645 7_645
N51 Fe1 C31 Fe1 144(7) . 7_645
C41 Fe1 C31 Fe1 156(4) . 7_645
C21 Fe1 C31 Fe1 -112(4) 7_645 7_645
C21 Fe1 C31 Fe1 65(4) . 7_645
C41 Fe1 C31 Fe1 -23(4) 7_645 7_645
N51 Fe1 C31 Fe1 -24(5) 7_645 7_645
N51 C31 N31 O51 3(4) 7_645 7_645
Fe1 C31 N31 O51 93(58) 7_645 7_645
Fe1 C31 N31 O51 -167(15) . 7_645
O51 C31 N31 N51 -3(4) 7_645 7_645
Fe1 C31 N31 N51 89(58) 7_645 7_645
Fe1 C31 N31 N51 -170(19) . 7_645
Fe1 Fe1 N51 C31 -49(9) 7_645 7_645
C41 Fe1 N51 C31 -178(4) . 7_645
C21 Fe1 N51 C31 90(4) 7_645 7_645
C21 Fe1 N51 C31 -89(4) . 7_645
C41 Fe1 N51 C31 0(4) 7_645 7_645
C31 Fe1 N51 C31 -167(3) . 7_645
N51 Fe1 N51 C31 -49(9) 7_645 7_645
Fe1 Fe1 N51 N31 -51(8) 7_645 7_645
C31 Fe1 N51 N31 -2(3) 7_645 7_645
C41 Fe1 N51 N31 179(2) . 7_645
C21 Fe1 N51 N31 88(2) 7_645 7_645
C21 Fe1 N51 N31 -91(2) . 7_645
C41 Fe1 N51 N31 -2(2) 7_645 7_645
C31 Fe1 N51 N31 -169(4) . 7_645
N51 Fe1 N51 N31 -51(9) 7_645 7_645
Fe1 Fe1 N51 O51 112(23) 7_645 .
C31 Fe1 N51 O51 161(26) 7_645 .
C41 Fe1 N51 O51 -17(23) . .
C21 Fe1 N51 O51 -109(23) 7_645 .
C21 Fe1 N51 O51 73(23) . .
C41 Fe1 N51 O51 162(23) 7_645 .
C31 Fe1 N51 O51 -5(28) . .
N51 Fe1 N51 O51 112(24) 7_645 .
C31 Fe1 N51 Fe1 49(9) 7_645 7_645
C41 Fe1 N51 Fe1 -129(8) . 7_645
C21 Fe1 N51 Fe1 139(8) 7_645 7_645
C21 Fe1 N51 Fe1 -40(7) . 7_645
C41 Fe1 N51 Fe1 49(7) 7_645 7_645
C31 Fe1 N51 Fe1 -118(11) . 7_645
N51 Fe1 N51 Fe1 0.0(4) 7_645 7_645
C31 N51 O51 N31 -4(5) 7_645 7_645
Fe1 N51 O51 N31 -165(23) . 7_645
Fe1 N51 O51 N31 -118(19) 7_645 7_645
N31 N51 O51 C31 4(5) 7_645 7_645
Fe1 N51 O51 C31 -161(27) . 7_645
Fe1 N51 O51 C31 -114(22) 7_645 7_645
Fe1 Fe1 C41 N41 179(100) 7_645 .
C31 Fe1 C41 N41 -7(3) 7_645 .
N51 Fe1 C41 N41 -7(3) . .
C21 Fe1 C41 N41 92(3) 7_645 .
C21 Fe1 C41 N41 -102(3) . .
C41 Fe1 C41 N41 179(100) 7_645 .
C31 Fe1 C41 N41 174(3) . .
N51 Fe1 C41 N41 174(3) 7_645 .
C31 Fe1 C41 Fe1 174.0(10) 7_645 7_645
N51 Fe1 C41 Fe1 174.2(9) . 7_645
C21 Fe1 C41 Fe1 -87.2(8) 7_645 7_645
C21 Fe1 C41 Fe1 79.5(8) . 7_645
C41 Fe1 C41 Fe1 0.000(2) 7_645 7_645
C31 Fe1 C41 Fe1 -4.6(8) . 7_645
N51 Fe1 C41 Fe1 -4.5(7) 7_645 7_645
